data_2016100
loop_
_publ_author_name
'Nawash, Jalal M.'
'Twamley, Brendan'
'Lynn, Kelvin G.'

_publ_section_title
;
 ZnTe~6~O~13~, a new ZnO--TeO~2~ phase
;
_journal_coeditor_code IZ3022
_journal_issue 8
_journal_name_full 'Acta Crystallographica Section C'
_journal_page_first i66
_journal_page_last i68
_journal_paper_doi 10.1107/S0108270107027412
_journal_volume 63
_journal_year 2007
_chemical_formula_iupac 'Zn1 Te6 O13'
_chemical_formula_moiety 'O13 Te6 Zn'
_chemical_formula_sum 'O13 Te6 Zn'
_chemical_formula_weight 1038.97
_chemical_name_common ZnTe6O13
_chemical_name_systematic
;
zinc(II) hexatellurium(IV) tridecaoxide
;
_space_group_IT_number 148
_symmetry_cell_setting trigonal
_symmetry_space_group_name_Hall '-R 3'
_symmetry_space_group_name_H-M 'R -3 :H'
_atom_sites_solution_primary direct
_atom_sites_solution_secondary difmap
_audit_creation_method SHELXL-97
_cell_angle_alpha 90.00
_cell_angle_beta 90.00
_cell_angle_gamma 120.00
_cell_formula_units_Z 6
_cell_length_a 10.1283(9)
_cell_length_b 10.1283(9)
_cell_length_c 18.948(3)
_cell_measurement_reflns_used 5081
_cell_measurement_temperature 86(2)
_cell_measurement_theta_max 29.95
_cell_measurement_theta_min 4.77
_cell_volume 1683.3(3)
_computing_cell_refinement 'SAINT-Plus (Bruker, 2003)'
_computing_data_collection 'SMART (Bruker, 2003)'
_computing_data_reduction SAINT-Plus
_computing_molecular_graphics 'DIAMOND (Brandenburg, 1998)'
_computing_publication_material 'publCIF (Westrip, 2007)'
_computing_structure_refinement 'XL in SHELXTL'
_computing_structure_solution 'XS in SHELXTL (Bruker, 2003)'
_diffrn_ambient_temperature 86(2)
_diffrn_detector_area_resol_mean 8.3
_diffrn_measured_fraction_theta_full 0.999
_diffrn_measured_fraction_theta_max 0.999
_diffrn_measurement_device_type 'Bruker/Siemens SMART APEX'
_diffrn_measurement_method '\w scans'
_diffrn_radiation_monochromator graphite
_diffrn_radiation_source 'normal-focus sealed tube'
_diffrn_radiation_type MoK\a
_diffrn_radiation_wavelength 0.71073
_diffrn_reflns_av_R_equivalents 0.0332
_diffrn_reflns_av_sigmaI/netI 0.0163
_diffrn_reflns_limit_h_max 12
_diffrn_reflns_limit_h_min -12
_diffrn_reflns_limit_k_max 12
_diffrn_reflns_limit_k_min -12
_diffrn_reflns_limit_l_max 22
_diffrn_reflns_limit_l_min -22
_diffrn_reflns_number 8273
_diffrn_reflns_theta_full 25.23
_diffrn_reflns_theta_max 25.23
_diffrn_reflns_theta_min 2.56
_diffrn_standards_number 0
_exptl_absorpt_coefficient_mu 17.551
_exptl_absorpt_correction_T_max 0.705
_exptl_absorpt_correction_T_min 0.204
_exptl_absorpt_correction_type multi-scan
_exptl_absorpt_process_details '(SADABS; Bruker, 2002)'
_exptl_crystal_colour yellow
_exptl_crystal_density_diffrn 6.149
_exptl_crystal_density_method 'not measured'
_exptl_crystal_description fragment
_exptl_crystal_F_000 2676
_exptl_crystal_size_max 0.13
_exptl_crystal_size_mid 0.06
_exptl_crystal_size_min 0.02
_refine_diff_density_max 0.726
_refine_diff_density_min -0.690
_refine_ls_extinction_coef 0.00040(3)
_refine_ls_extinction_expression Fc^*^=kFc[1+0.001xFc^2^\l^3^/sin(2\q)]^-1/4^
_refine_ls_extinction_method SHELXL97
_refine_ls_goodness_of_fit_ref 1.123
_refine_ls_hydrogen_treatment noref
_refine_ls_matrix_type full
_refine_ls_number_parameters 62
_refine_ls_number_reflns 679
_refine_ls_number_restraints 6
_refine_ls_restrained_S_all 1.117
_refine_ls_R_factor_all 0.0213
_refine_ls_R_factor_gt 0.0200
_refine_ls_shift/su_max 0.000
_refine_ls_shift/su_mean 0.000
_refine_ls_structure_factor_coef Fsqd
_refine_ls_weighting_details 'calc w=1/[\s^2^(Fo^2^)+(0.0343P)^2^+33.5991P] where P=(Fo^2^+2Fc^2^)/3'
_refine_ls_weighting_scheme calc
_refine_ls_wR_factor_gt 0.0593
_refine_ls_wR_factor_ref 0.0604
_reflns_number_gt 659
_reflns_number_total 679
_reflns_threshold_expression I>2\s(I)
_cod_data_source_file iz3022.cif
_cod_data_source_block I
_cod_original_sg_symbol_H-M 'R -3'
_cod_database_code 2016100
_cod_database_fobs_code 2016100

loop_
_symmetry_equiv_pos_as_xyz
'x, y, z'
'-y, x-y, z'
'-x+y, -x, z'
'x+2/3, y+1/3, z+1/3'
'-y+2/3, x-y+1/3, z+1/3'
'-x+y+2/3, -x+1/3, z+1/3'
'x+1/3, y+2/3, z+2/3'
'-y+1/3, x-y+2/3, z+2/3'
'-x+y+1/3, -x+2/3, z+2/3'
'-x, -y, -z'
'y, -x+y, -z'
'x-y, x, -z'
'-x+2/3, -y+1/3, -z+1/3'
'y+2/3, -x+y+1/3, -z+1/3'
'x-y+2/3, x+1/3, -z+1/3'
'-x+1/3, -y+2/3, -z+2/3'
'y+1/3, -x+y+2/3, -z+2/3'
'x-y+1/3, x+2/3, -z+2/3'

loop_
_atom_site_type_symbol
_atom_site_label
_atom_site_fract_x
_atom_site_fract_y
_atom_site_fract_z
_atom_site_U_iso_or_equiv
_atom_site_adp_type
_atom_site_calc_flag
_atom_site_refinement_flags
_atom_site_occupancy
O O1 0.0000 0.0000 0.0868(3) 0.0037(14) Uani d S 1
O O2 0.2038(5) 0.1155(5) 0.1926(2) 0.0071(9) Uani d U 1
O O3 0.2515(5) 0.2509(5) 0.0511(2) 0.0074(9) Uani d . 1
O O4 0.2037(5) 0.4826(5) 0.0977(2) 0.0058(9) Uani d . 1
O O5 0.3843(5) 0.5229(5) -0.0201(2) 0.0050(9) Uani d . 1
Te Te1 0.23760(4) 0.08143(5) 0.09533(2) 0.0048(2) Uani d . 1
Te Te2 0.39512(5) 0.49509(5) 0.07609(2) 0.00422(19) Uani d . 1
Zn Zn1 0.3333 0.6667 -0.07580(6) 0.0048(3) Uani d S 1

loop_
_atom_site_aniso_label
_atom_site_aniso_U_11
_atom_site_aniso_U_22
_atom_site_aniso_U_33
_atom_site_aniso_U_12
_atom_site_aniso_U_13
_atom_site_aniso_U_23
O1 0.004(2) 0.004(2) 0.003(3) 0.0022(11) 0.000 0.000
O2 0.005(2) 0.010(2) 0.006(2) 0.0032(18) 0.0028(17) -0.0012(16)
O3 0.011(2) 0.007(2) 0.005(2) 0.0053(17) 0.0017(17) 0.0002(17)
O4 0.005(2) 0.008(2) 0.006(2) 0.0040(18) 0.0019(16) 0.0027(17)
O5 0.008(2) 0.005(2) 0.004(2) 0.0053(19) -0.0016(16) -0.0013(16)
Te1 0.0063(3) 0.0041(3) 0.0047(3) 0.00296(18) 0.00013(14) 0.00013(15)
Te2 0.0043(3) 0.0043(3) 0.0043(3) 0.00235(17) 0.00005(14) 0.00019(14)
Zn1 0.0048(4) 0.0048(4) 0.0049(6) 0.0024(2) 0.000 0.000

loop_
_atom_type_symbol
_atom_type_description
_atom_type_scat_dispersion_real
_atom_type_scat_dispersion_imag
_atom_type_scat_source
O O 0.0106 0.0060 'International Tables Vol C Tables 4.2.6.8 and 6.1.1.4'
Zn Zn 0.2839 1.4301 'International Tables Vol C Tables 4.2.6.8 and 6.1.1.4'
Te Te -0.5308 1.6751 'International Tables Vol C Tables 4.2.6.8 and 6.1.1.4'

loop_
_geom_angle_atom_site_label_1
_geom_angle_atom_site_label_2
_geom_angle_atom_site_label_3
_geom_angle_site_symmetry_1
_geom_angle_site_symmetry_3
_geom_angle
_geom_angle_publ_flag
Te1 O1 Te1 3 . 119.43(5) ?
Te1 O1 Te1 3 2 119.43(5) ?
Te1 O1 Te1 . 2 119.43(5) ?
Te1 O2 Te1 . 13 105.55(18) ?
Te1 O2 Zn1 . 4_445 130.4(2) ?
Te1 O2 Zn1 13 4_445 122.09(19) ?
Te1 O3 Te2 . . 130.2(2) ?
Te2 O4 Te2 . 3_565 137.0(2) ?
Te2 O5 Zn1 . . 131.6(2) ?
O3 Te1 O2 . . 101.77(18) yes
O3 Te1 O1 . . 82.64(16) ?
O2 Te1 O1 . . 82.8(2) ?
O3 Te1 O2 . 13 91.17(18) ?
O2 Te1 O2 . 13 74.45(18) ?
O1 Te1 O2 . 13 154.71(18) yes
O5 Te2 O4 . . 94.86(17) ?
O5 Te2 O4 . 2_665 94.34(17) yes
O4 Te2 O4 . 2_665 93.3(2) ?
O5 Te2 O3 . . 84.47(16) ?
O4 Te2 O3 . . 83.91(17) ?
O4 Te2 O3 2_665 . 176.87(16) yes
O5 Zn1 O5 2_665 3_565 96.17(15) ?
O5 Zn1 O5 2_665 . 96.17(15) yes
O5 Zn1 O5 3_565 . 96.17(15) yes
O5 Zn1 O2 2_665 8_554 99.42(17) yes
O5 Zn1 O2 3_565 8_554 75.45(17) yes
O5 Zn1 O2 . 8_554 162.97(17) yes
O5 Zn1 O2 2_665 7_554 75.45(17) ?
O5 Zn1 O2 3_565 7_554 162.97(17) yes
O5 Zn1 O2 . 7_554 99.42(17) ?
O2 Zn1 O2 8_554 7_554 91.12(16) ?
O5 Zn1 O2 2_665 9_554 162.97(17) yes
O5 Zn1 O2 3_565 9_554 99.42(17) ?
O5 Zn1 O2 . 9_554 75.45(17) ?
O2 Zn1 O2 8_554 9_554 91.12(16) ?
O2 Zn1 O2 7_554 9_554 91.12(16) ?

loop_
_geom_bond_atom_site_label_1
_geom_bond_atom_site_label_2
_geom_bond_site_symmetry_2
_geom_bond_distance
_geom_bond_publ_flag
O1 Te1 3 2.1244(7) ?
O1 Te1 . 2.1244(7) yes
O1 Te1 2 2.1244(7) ?
O2 Te1 . 1.936(4) yes
O2 Te1 13 2.168(4) yes
O2 Zn1 4_445 2.175(4) ?
O3 Te1 . 1.851(4) yes
O3 Te2 . 2.204(4) yes
O4 Te2 . 1.922(4) yes
O4 Te2 3_565 2.026(4) ?
O5 Te2 . 1.857(4) yes
Te2 O4 2_665 2.026(4) yes
O5 Zn1 . 2.061(4) yes
Te1 O2 13 2.168(4) ?
Zn1 O5 2_665 2.061(4) yes
Zn1 O5 3_565 2.061(4) yes
Zn1 O2 8_554 2.175(4) yes
Zn1 O2 7_554 2.175(4) yes
Zn1 O2 9_554 2.175(4) yes
